data_4078206
loop_
_publ_author_name
'Betanzos-Lara, Soledad'
'Salassa, Luca'
'Habtemariam, Abraha'
'Novakova, Olga'
'Pizarro, Ana M.'
'Clarkson, Guy J.'
'Liskova, Barbora'
'Brabec, Viktor'
'Sadler, Peter J.'

_publ_section_title
;
 Photoactivatable Organometallic Pyridyl Ruthenium(II) Arene Complexes
;
_journal_issue 9
_journal_name_full Organometallics
_journal_page_first 3466
_journal_paper_doi 10.1021/om201177y
_journal_volume 31
_journal_year 2012
_chemical_formula_sum 'C30 H27 F12 N5 P2 Ru'
_chemical_formula_weight 848.58
_chemical_name_systematic
; 
 ? 
;
_space_group_IT_number 15
_symmetry_cell_setting monoclinic
_symmetry_space_group_name_Hall '-C 2yc'
_symmetry_space_group_name_H-M 'C 1 2/c 1'
_atom_sites_solution_hydrogens geom
_atom_sites_solution_primary direct
_atom_sites_solution_secondary difmap
_audit_creation_method SHELXL-97
_cell_angle_alpha 90.00
_cell_angle_beta 95.974(2)
_cell_angle_gamma 90.00
_cell_formula_units_Z 8
_cell_length_a 37.0577(9)
_cell_length_b 8.6964(2)
_cell_length_c 20.0783(5)
_cell_measurement_reflns_used 12680
_cell_measurement_temperature 100(2)
_cell_measurement_theta_max 29.31
_cell_measurement_theta_min 3.02
_cell_volume 6435.5(3)
_computing_cell_refinement 'CrysAlis RED, Oxford Diffraction Ltd'
_computing_data_collection 'CrysAlis CCD, Oxford Diffraction Ltd'
_computing_data_reduction 'CrysAlis RED, Oxford Diffraction Ltd'
_computing_molecular_graphics 'SHELXTL (Sheldrick, 1997)'
_computing_publication_material 'SHELXTL (Sheldrick, 1997)'
_computing_structure_refinement 'SHELXL-97 (Sheldrick, 1997)'
_computing_structure_solution 'SHELXS-97 (Sheldrick, 1990)'
_diffrn_ambient_temperature 100(2)
_diffrn_detector_area_resol_mean 10.2833
_diffrn_measured_fraction_theta_full 0.997
_diffrn_measured_fraction_theta_max 0.870
_diffrn_measurement_device_type 'Oxford Diffraction Gemini R'
_diffrn_measurement_method '\f & \w scans'
_diffrn_radiation_monochromator graphite
_diffrn_radiation_source 'Enhance (Mo) X-ray Source'
_diffrn_radiation_type MoK\a
_diffrn_radiation_wavelength 0.71073
_diffrn_reflns_av_R_equivalents 0.0328
_diffrn_reflns_av_sigmaI/netI 0.0485
_diffrn_reflns_limit_h_max 42
_diffrn_reflns_limit_h_min -47
_diffrn_reflns_limit_k_max 11
_diffrn_reflns_limit_k_min -9
_diffrn_reflns_limit_l_max 26
_diffrn_reflns_limit_l_min -26
_diffrn_reflns_number 26153
_diffrn_reflns_theta_full 26.50
_diffrn_reflns_theta_max 29.42
_diffrn_reflns_theta_min 3.12
_diffrn_standards_decay_% nil
_exptl_absorpt_coefficient_mu 0.688
_exptl_absorpt_correction_T_max 1.00
_exptl_absorpt_correction_T_min 0.91
_exptl_absorpt_correction_type multi-scan
_exptl_absorpt_process_details 'ABSPACK(CrysAlis, Oxford Diffraction)'
_exptl_crystal_colour green
_exptl_crystal_density_diffrn 1.752
_exptl_crystal_density_method 'not measured'
_exptl_crystal_description block
_exptl_crystal_F_000 3392
_exptl_crystal_size_max 0.40
_exptl_crystal_size_mid 0.20
_exptl_crystal_size_min 0.08
_refine_diff_density_max 1.046
_refine_diff_density_min -0.546
_refine_diff_density_rms 0.089
_refine_ls_extinction_method none
_refine_ls_goodness_of_fit_ref 0.984
_refine_ls_hydrogen_treatment constr
_refine_ls_matrix_type full
_refine_ls_number_parameters 471
_refine_ls_number_reflns 7740
_refine_ls_number_restraints 24
_refine_ls_restrained_S_all 0.995
_refine_ls_R_factor_all 0.0512
_refine_ls_R_factor_gt 0.0349
_refine_ls_shift/su_max 0.001
_refine_ls_shift/su_mean 0.000
_refine_ls_structure_factor_coef Fsqd
_refine_ls_weighting_details 'calc w=1/[\s^2^(Fo^2^)+(0.0535P)^2^+0.0000P] where P=(Fo^2^+2Fc^2^)/3'
_refine_ls_weighting_scheme calc
_refine_ls_wR_factor_gt 0.0847
_refine_ls_wR_factor_ref 0.0877
_reflns_number_gt 5949
_reflns_number_total 7740
_reflns_threshold_expression >2sigma(I)
_cod_data_source_file om201177y_si_002.cif
_cod_data_source_block complex_6
_cod_original_sg_symbol_H-M C2/c
_cod_database_code 4078206

loop_
_symmetry_equiv_pos_as_xyz
'x, y, z'
'-x, y, -z+1/2'
'x+1/2, y+1/2, z'
'-x+1/2, y+1/2, -z+1/2'
'-x, -y, -z'
'x, -y, z-1/2'
'-x+1/2, -y+1/2, -z'
'x+1/2, -y+1/2, z-1/2'

loop_
_atom_site_label
_atom_site_type_symbol
_atom_site_fract_x
_atom_site_fract_y
_atom_site_fract_z
_atom_site_U_iso_or_equiv
_atom_site_adp_type
_atom_site_occupancy
_atom_site_symmetry_multiplicity
_atom_site_calc_flag
_atom_site_refinement_flags
_atom_site_disorder_assembly
_atom_site_disorder_group
Ru1 Ru 0.379006(5) 0.40239(2) 0.311646(9) 0.01044(6) Uani 1 1 d . . .
N1 N 0.41163(5) 0.5559(2) 0.37112(10) 0.0139(4) Uani 1 1 d . . .
C2 C 0.44790(7) 0.5448(3) 0.38870(13) 0.0192(6) Uani 1 1 d . . .
H2A H 0.4605 0.4547 0.3775 0.023 Uiso 1 1 calc R . .
C3 C 0.46673(7) 0.6625(4) 0.42255(14) 0.0232(6) Uani 1 1 d . . .
H3A H 0.4920 0.6538 0.4362 0.028 Uiso 1 1 calc R . .
C4 C 0.44780(7) 0.7933(4) 0.43598(13) 0.0233(6) Uani 1 1 d . . .
H4A H 0.4606 0.8774 0.4574 0.028 Uiso 1 1 calc R . .
N5 N 0.41180(6) 0.8060(3) 0.41979(11) 0.0209(5) Uani 1 1 d . . .
C6 C 0.39537(7) 0.6865(3) 0.38950(12) 0.0144(5) Uani 1 1 d . . .
C7 C 0.35550(7) 0.6879(3) 0.37345(12) 0.0137(5) Uani 1 1 d . . .
N8 N 0.33683(6) 0.8098(3) 0.39082(10) 0.0171(5) Uani 1 1 d . . .
C9 C 0.30060(7) 0.7999(3) 0.37784(13) 0.0197(6) Uani 1 1 d . . .
H9A H 0.2862 0.8849 0.3887 0.024 Uiso 1 1 calc R . .
C10 C 0.28355(7) 0.6723(3) 0.34963(13) 0.0192(6) Uani 1 1 d . . .
H10A H 0.2578 0.6665 0.3428 0.023 Uiso 1 1 calc R . .
C11 C 0.30492(7) 0.5525(3) 0.33146(12) 0.0169(5) Uani 1 1 d . . .
H11A H 0.2938 0.4639 0.3107 0.020 Uiso 1 1 calc R . .
N12 N 0.34148(5) 0.5598(2) 0.34292(10) 0.0120(4) Uani 1 1 d . . .
N13 N 0.37347(5) 0.2752(2) 0.40013(10) 0.0123(4) Uani 1 1 d . . .
C14 C 0.40310(7) 0.2202(3) 0.43804(12) 0.0161(5) Uani 1 1 d . . .
H14A H 0.4264 0.2426 0.4249 0.019 Uiso 1 1 calc R . .
C15 C 0.40078(7) 0.1331(3) 0.49484(13) 0.0183(6) Uani 1 1 d . . .
H15A H 0.4223 0.0984 0.5202 0.022 Uiso 1 1 calc R . .
C16 C 0.36716(7) 0.0957(3) 0.51513(12) 0.0171(5) Uani 1 1 d . . .
C17 C 0.33683(7) 0.1520(3) 0.47572(12) 0.0159(5) Uani 1 1 d . . .
H17A H 0.3132 0.1300 0.4876 0.019 Uiso 1 1 calc R . .
C18 C 0.34085(7) 0.2391(3) 0.41989(12) 0.0144(5) Uani 1 1 d . . .
H18A H 0.3197 0.2757 0.3940 0.017 Uiso 1 1 calc R . .
C19 C 0.36364(7) -0.0017(3) 0.57663(12) 0.0202(6) Uani 1 1 d . . .
H19A H 0.3490 0.0549 0.6071 0.024 Uiso 1 1 calc R . .
H19B H 0.3881 -0.0182 0.6006 0.024 Uiso 1 1 calc R . .
C20 C 0.34613(8) -0.1568(3) 0.56033(12) 0.0198(6) Uani 1 1 d . . .
C21 C 0.36718(8) -0.2834(3) 0.54716(13) 0.0209(6) Uani 1 1 d . . .
H21A H 0.3929 -0.2741 0.5505 0.025 Uiso 1 1 calc R . .
C22 C 0.35078(8) -0.4241(3) 0.52898(14) 0.0253(6) Uani 1 1 d . . .
H22A H 0.3654 -0.5092 0.5191 0.030 Uiso 1 1 calc R . .
C23 C 0.31383(8) -0.4405(4) 0.52533(15) 0.0290(7) Uani 1 1 d . . .
H23B H 0.3028 -0.5361 0.5125 0.035 Uiso 1 1 calc R . .
C24 C 0.29275(8) -0.3175(4) 0.54040(15) 0.0292(7) Uani 1 1 d . . .
H24A H 0.2672 -0.3292 0.5391 0.035 Uiso 1 1 calc R . .
C25 C 0.30866(8) -0.1762(4) 0.55759(14) 0.0257(6) Uani 1 1 d . . .
H25A H 0.2938 -0.0920 0.5676 0.031 Uiso 1 1 calc R . .
C26 C 0.42175(7) 0.3334(3) 0.24808(12) 0.0159(5) Uani 1 1 d . . .
C27 C 0.40206(7) 0.2019(3) 0.26249(12) 0.0160(5) Uani 1 1 d . . .
C28 C 0.36311(7) 0.1984(3) 0.24814(12) 0.0152(5) Uani 1 1 d . . .
C29 C 0.34564(7) 0.3298(3) 0.21931(12) 0.0161(5) Uani 1 1 d . . .
C30 C 0.36577(7) 0.4643(3) 0.20509(12) 0.0166(5) Uani 1 1 d . . .
C31 C 0.40387(7) 0.4681(3) 0.21953(12) 0.0156(5) Uani 1 1 d . . .
C32 C 0.42635(7) 0.6088(3) 0.20715(14) 0.0211(6) Uani 1 1 d . . .
H32A H 0.4484 0.6079 0.2403 0.025 Uiso 1 1 calc R . .
C33 C 0.40676(9) 0.7602(3) 0.21444(16) 0.0306(7) Uani 1 1 d . . .
H33A H 0.3984 0.7660 0.2591 0.046 Uiso 1 1 calc R . .
H33B H 0.3859 0.7667 0.1803 0.046 Uiso 1 1 calc R . .
H33C H 0.4234 0.8457 0.2086 0.046 Uiso 1 1 calc R . .
C34 C 0.43880(10) 0.5963(4) 0.13643(16) 0.0365(8) Uani 1 1 d . . .
H34A H 0.4512 0.4979 0.1320 0.055 Uiso 1 1 calc R . .
H34B H 0.4555 0.6808 0.1294 0.055 Uiso 1 1 calc R . .
H34C H 0.4176 0.6022 0.1029 0.055 Uiso 1 1 calc R . .
C35 C 0.34234(8) 0.0587(3) 0.26541(14) 0.0227(6) Uani 1 1 d . . .
H35A H 0.3172 0.0874 0.2703 0.034 Uiso 1 1 calc R . .
H35B H 0.3535 0.0150 0.3076 0.034 Uiso 1 1 calc R . .
H35C H 0.3427 -0.0178 0.2297 0.034 Uiso 1 1 calc R . .
P10 P 0.22970(2) 0.22048(9) 0.34819(4) 0.02212(16) Uani 1 1 d . . .
F11 F 0.19494(4) 0.2230(2) 0.38876(9) 0.0346(4) Uani 1 1 d . A .
F12 F 0.26453(5) 0.2186(2) 0.30669(10) 0.0438(5) Uani 1 1 d . A .
F13 F 0.21780(13) 0.0640(6) 0.3141(3) 0.0281(12) Uani 0.506(7) 1 d PU A 1
F14 F 0.24623(12) 0.3760(4) 0.3871(2) 0.0322(12) Uani 0.506(7) 1 d PU A 1
F15 F 0.25141(10) 0.1229(6) 0.41224(19) 0.0226(10) Uani 0.506(7) 1 d PU A 1
F16 F 0.21269(14) 0.3181(6) 0.2899(2) 0.0414(13) Uani 0.506(7) 1 d PU A 1
F13A F 0.22266(13) 0.0397(6) 0.3287(3) 0.0279(13) Uiso 0.494(7) 1 d P A 2
F14A F 0.23241(13) 0.3978(5) 0.3614(2) 0.0362(12) Uiso 0.494(7) 1 d P A 2
F15A F 0.25503(14) 0.1764(8) 0.4083(3) 0.0430(15) Uiso 0.494(7) 1 d P A 2
F16A F 0.19973(12) 0.2611(5) 0.28150(18) 0.0275(11) Uiso 0.494(7) 1 d P A 2
P20 P 0.489249(19) 0.87209(10) 0.62445(4) 0.02479(18) Uani 1 1 d . . .
F21 F 0.50844(5) 0.7917(3) 0.56541(9) 0.0486(6) Uani 1 1 d . . .
F22 F 0.47001(5) 0.9480(3) 0.68302(10) 0.0465(5) Uani 1 1 d . . .
F23 F 0.48084(5) 1.0193(2) 0.57863(9) 0.0406(5) Uani 1 1 d . . .
F24 F 0.49783(5) 0.7207(2) 0.66963(9) 0.0385(5) Uani 1 1 d . . .
F25 F 0.52736(5) 0.9421(3) 0.65320(10) 0.0437(5) Uani 1 1 d . . .
F26 F 0.45155(5) 0.7987(2) 0.59457(10) 0.0421(5) Uani 1 1 d . . .

loop_
_atom_site_aniso_label
_atom_site_aniso_U_11
_atom_site_aniso_U_22
_atom_site_aniso_U_33
_atom_site_aniso_U_23
_atom_site_aniso_U_13
_atom_site_aniso_U_12
Ru1 0.01194(10) 0.00788(10) 0.01147(10) -0.00041(8) 0.00108(6) 0.00123(8)
N1 0.0175(11) 0.0110(11) 0.0134(11) -0.0012(8) 0.0025(8) -0.0008(8)
C2 0.0160(13) 0.0215(15) 0.0202(14) -0.0012(11) 0.0019(10) 0.0012(11)
C3 0.0155(13) 0.0270(17) 0.0270(15) -0.0061(12) 0.0012(11) -0.0063(12)
C4 0.0255(15) 0.0241(16) 0.0209(14) -0.0070(12) 0.0048(11) -0.0094(12)
N5 0.0257(12) 0.0165(13) 0.0216(12) -0.0049(9) 0.0068(9) -0.0068(9)
C6 0.0173(13) 0.0127(14) 0.0138(13) 0.0002(10) 0.0048(9) -0.0010(10)
C7 0.0199(13) 0.0109(14) 0.0107(12) 0.0026(9) 0.0034(9) 0.0013(10)
N8 0.0246(12) 0.0109(12) 0.0166(11) 0.0025(9) 0.0058(9) 0.0030(9)
C9 0.0247(14) 0.0163(15) 0.0191(14) 0.0019(11) 0.0073(10) 0.0074(11)
C10 0.0148(13) 0.0195(16) 0.0237(14) 0.0025(11) 0.0037(10) 0.0048(11)
C11 0.0202(13) 0.0159(14) 0.0140(13) 0.0008(10) -0.0009(10) -0.0001(10)
N12 0.0165(11) 0.0098(11) 0.0101(10) -0.0003(8) 0.0033(8) 0.0012(8)
N13 0.0163(10) 0.0081(11) 0.0121(10) -0.0013(8) 0.0000(8) 0.0007(8)
C14 0.0160(13) 0.0131(14) 0.0193(13) -0.0026(10) 0.0017(10) 0.0025(10)
C15 0.0217(14) 0.0145(15) 0.0176(13) -0.0026(10) -0.0033(10) 0.0044(10)
C16 0.0280(14) 0.0095(13) 0.0135(12) -0.0042(10) 0.0006(10) -0.0003(11)
C17 0.0204(13) 0.0123(13) 0.0156(13) -0.0021(10) 0.0041(10) -0.0022(10)
C18 0.0155(12) 0.0123(14) 0.0148(13) -0.0023(10) -0.0016(9) 0.0022(10)
C19 0.0308(15) 0.0171(16) 0.0121(13) -0.0006(11) -0.0006(10) 0.0023(11)
C20 0.0348(16) 0.0168(14) 0.0084(12) 0.0047(10) 0.0048(10) 0.0018(12)
C21 0.0265(14) 0.0215(16) 0.0150(13) 0.0038(11) 0.0044(10) 0.0029(12)
C22 0.0400(17) 0.0177(17) 0.0184(14) 0.0019(11) 0.0037(12) 0.0064(12)
C23 0.0402(18) 0.0224(17) 0.0254(16) 0.0012(12) 0.0086(13) -0.0100(13)
C24 0.0279(16) 0.0295(19) 0.0319(17) 0.0060(14) 0.0118(12) -0.0048(13)
C25 0.0310(16) 0.0222(17) 0.0255(16) 0.0048(12) 0.0101(12) 0.0049(12)
C26 0.0199(13) 0.0143(14) 0.0144(13) -0.0013(10) 0.0054(10) 0.0041(10)
C27 0.0210(13) 0.0132(14) 0.0144(13) -0.0038(10) 0.0048(10) 0.0026(10)
C28 0.0204(13) 0.0137(14) 0.0118(12) -0.0060(10) 0.0025(9) 0.0000(10)
C29 0.0208(13) 0.0178(14) 0.0096(12) -0.0052(10) 0.0010(9) 0.0006(11)
C30 0.0223(14) 0.0174(14) 0.0104(12) -0.0012(10) 0.0037(10) 0.0022(11)
C31 0.0204(13) 0.0156(14) 0.0117(12) -0.0003(10) 0.0061(9) 0.0020(11)
C32 0.0243(14) 0.0171(15) 0.0234(14) 0.0022(11) 0.0086(11) -0.0020(11)
C33 0.0395(18) 0.0177(17) 0.0374(18) 0.0064(13) 0.0179(14) 0.0021(13)
C34 0.051(2) 0.0247(18) 0.0383(19) 0.0015(15) 0.0271(15) -0.0046(15)
C35 0.0294(15) 0.0147(15) 0.0254(15) -0.0039(11) 0.0094(12) -0.0044(11)
P10 0.0235(4) 0.0175(4) 0.0268(4) -0.0002(3) 0.0093(3) 0.0013(3)
F11 0.0279(9) 0.0439(12) 0.0340(10) 0.0033(9) 0.0126(7) 0.0073(8)
F12 0.0459(11) 0.0323(12) 0.0592(13) -0.0186(10) 0.0350(10) -0.0139(9)
F13 0.0281(14) 0.0277(15) 0.0278(15) -0.0002(9) -0.0005(9) -0.0055(9)
F14 0.0360(15) 0.0296(15) 0.0321(15) -0.0042(9) 0.0085(9) -0.0015(9)
F15 0.0216(12) 0.0221(13) 0.0231(13) 0.0024(9) -0.0026(8) 0.0011(9)
F16 0.0413(15) 0.0415(16) 0.0417(15) 0.0050(9) 0.0055(9) 0.0044(9)
P20 0.0165(3) 0.0297(5) 0.0276(4) 0.0042(3) -0.0003(3) 0.0028(3)
F21 0.0390(11) 0.0722(17) 0.0346(11) -0.0041(10) 0.0037(8) 0.0199(10)
F22 0.0470(12) 0.0519(14) 0.0419(11) -0.0046(10) 0.0107(9) 0.0174(10)
F23 0.0263(9) 0.0423(13) 0.0505(12) 0.0153(10) -0.0093(8) -0.0007(8)
F24 0.0367(10) 0.0370(12) 0.0406(11) 0.0111(9) -0.0020(8) 0.0089(8)
F25 0.0257(9) 0.0564(14) 0.0456(12) 0.0125(10) -0.0125(8) -0.0066(9)
F26 0.0269(10) 0.0425(13) 0.0537(12) 0.0067(10) -0.0106(8) -0.0049(8)

loop_
_atom_type_symbol
_atom_type_description
_atom_type_scat_dispersion_real
_atom_type_scat_dispersion_imag
_atom_type_scat_source
C C 0.0033 0.0016 'International Tables Vol C Tables 4.2.6.8 and 6.1.1.4'
H H 0.0000 0.0000 'International Tables Vol C Tables 4.2.6.8 and 6.1.1.4'
N N 0.0061 0.0033 'International Tables Vol C Tables 4.2.6.8 and 6.1.1.4'
F F 0.0171 0.0103 'International Tables Vol C Tables 4.2.6.8 and 6.1.1.4'
P P 0.1023 0.0942 'International Tables Vol C Tables 4.2.6.8 and 6.1.1.4'
Ru Ru -1.2594 0.8363 'International Tables Vol C Tables 4.2.6.8 and 6.1.1.4'

loop_
_geom_angle_atom_site_label_1
_geom_angle_atom_site_label_2
_geom_angle_atom_site_label_3
_geom_angle
N1 Ru1 N12 76.93(8)
N1 Ru1 N13 87.43(8)
N12 Ru1 N13 87.96(8)
N1 Ru1 C29 154.30(9)
N12 Ru1 C29 96.15(9)
N13 Ru1 C29 117.34(9)
N1 Ru1 C30 117.01(9)
N12 Ru1 C30 92.51(9)
N13 Ru1 C30 155.01(9)
C29 Ru1 C30 37.77(10)
N1 Ru1 C26 95.53(9)
N12 Ru1 C26 152.37(9)
N13 Ru1 C26 118.56(9)
C29 Ru1 C26 79.10(9)
C30 Ru1 C26 66.98(9)
N1 Ru1 C27 121.99(9)
N12 Ru1 C27 161.08(9)
N13 Ru1 C27 92.18(9)
C29 Ru1 C27 67.06(9)
C30 Ru1 C27 79.49(10)
C26 Ru1 C27 36.87(10)
N1 Ru1 C31 92.62(9)
N12 Ru1 C31 115.27(9)
N13 Ru1 C31 156.18(9)
C29 Ru1 C31 67.67(9)
C30 Ru1 C31 37.12(9)
C26 Ru1 C31 37.70(10)
C27 Ru1 C31 67.67(10)
N1 Ru1 C28 159.76(9)
N12 Ru1 C28 123.22(8)
N13 Ru1 C28 91.22(9)
C29 Ru1 C28 37.00(10)
C30 Ru1 C28 67.74(10)
C26 Ru1 C28 67.50(9)
C27 Ru1 C28 37.86(9)
C31 Ru1 C28 80.60(10)
C6 N1 C2 116.5(2)
C6 N1 Ru1 116.35(16)
C2 N1 Ru1 126.96(18)
N1 C2 C3 120.8(3)
N1 C2 H2A 119.6
C3 C2 H2A 119.6
C4 C3 C2 117.9(3)
C4 C3 H3A 121.0
C2 C3 H3A 121.0
N5 C4 C3 122.2(3)
N5 C4 H4A 118.9
C3 C4 H4A 118.9
C6 N5 C4 116.4(2)
N5 C6 N1 126.0(2)
N5 C6 C7 119.7(2)
N1 C6 C7 114.2(2)
N8 C7 N12 126.2(2)
N8 C7 C6 119.0(2)
N12 C7 C6 114.9(2)
C7 N8 C9 115.7(2)
N8 C9 C10 122.7(2)
N8 C9 H9A 118.6
C10 C9 H9A 118.6
C9 C10 C11 117.9(2)
C9 C10 H10A 121.1
C11 C10 H10A 121.1
N12 C11 C10 120.8(3)
N12 C11 H11A 119.6
C10 C11 H11A 119.6
C7 N12 C11 116.6(2)
C7 N12 Ru1 116.09(15)
C11 N12 Ru1 127.13(17)
C18 N13 C14 116.8(2)
C18 N13 Ru1 122.39(16)
C14 N13 Ru1 120.71(16)
N13 C14 C15 122.7(2)
N13 C14 H14A 118.6
C15 C14 H14A 118.6
C14 C15 C16 120.4(2)
C14 C15 H15A 119.8
C16 C15 H15A 119.8
C15 C16 C17 116.5(2)
C15 C16 C19 121.7(2)
C17 C16 C19 121.8(2)
C18 C17 C16 120.5(2)
C18 C17 H17A 119.8
C16 C17 H17A 119.8
N13 C18 C17 123.0(2)
N13 C18 H18A 118.5
C17 C18 H18A 118.5
C16 C19 C20 113.1(2)
C16 C19 H19A 109.0
C20 C19 H19A 109.0
C16 C19 H19B 109.0
C20 C19 H19B 109.0
H19A C19 H19B 107.8
C21 C20 C25 118.2(3)
C21 C20 C19 120.6(2)
C25 C20 C19 121.2(3)
C20 C21 C22 120.4(3)
C20 C21 H21A 119.8
C22 C21 H21A 119.8
C23 C22 C21 120.6(3)
C23 C22 H22A 119.7
C21 C22 H22A 119.7
C22 C23 C24 119.6(3)
C22 C23 H23B 120.2
C24 C23 H23B 120.2
C23 C24 C25 120.4(3)
C23 C24 H24A 119.8
C25 C24 H24A 119.8
C24 C25 C20 120.8(3)
C24 C25 H25A 119.6
C20 C25 H25A 119.6
C27 C26 C31 121.3(2)
C27 C26 Ru1 71.58(14)
C31 C26 Ru1 71.43(13)
C26 C27 C28 120.5(2)
C26 C27 Ru1 71.55(14)
C28 C27 Ru1 71.45(14)
C29 C28 C27 118.2(2)
C29 C28 C35 121.9(2)
C27 C28 C35 119.9(2)
C29 C28 Ru1 70.83(15)
C27 C28 Ru1 70.69(14)
C35 C28 Ru1 128.68(17)
C28 C29 C30 121.2(2)
C28 C29 Ru1 72.17(14)
C30 C29 Ru1 71.13(14)
C31 C30 C29 120.6(2)
C31 C30 Ru1 71.98(14)
C29 C30 Ru1 71.10(14)
C30 C31 C26 118.2(2)
C30 C31 C32 122.7(2)
C26 C31 C32 119.1(2)
C30 C31 Ru1 70.90(13)
C26 C31 Ru1 70.87(13)
C32 C31 Ru1 128.76(18)
C31 C32 C33 114.1(2)
C31 C32 C34 108.4(2)
C33 C32 C34 110.0(2)
C31 C32 H32A 108.1
C33 C32 H32A 108.1
C34 C32 H32A 108.1
C32 C33 H33A 109.5
C32 C33 H33B 109.5
H33A C33 H33B 109.5
C32 C33 H33C 109.5
H33A C33 H33C 109.5
H33B C33 H33C 109.5
C32 C34 H34A 109.5
C32 C34 H34B 109.5
H34A C34 H34B 109.5
C32 C34 H34C 109.5
H34A C34 H34C 109.5
H34B C34 H34C 109.5
C28 C35 H35A 109.5
C28 C35 H35B 109.5
H35A C35 H35B 109.5
C28 C35 H35C 109.5
H35A C35 H35C 109.5
H35B C35 H35C 109.5
F15A P10 F16 158.8(3)
F15A P10 F14A 95.2(3)
F16 P10 F14A 66.2(2)
F15A P10 F13 104.7(3)
F16 P10 F13 94.2(3)
F14A P10 F13 160.0(3)
F15A P10 F11 93.6(2)
F16 P10 F11 95.34(18)
F14A P10 F11 86.62(16)
F13 P10 F11 91.68(18)
F15A P10 F12 86.9(2)
F16 P10 F12 84.15(18)
F14A P10 F12 93.27(16)
F13 P10 F12 88.25(18)
F11 P10 F12 179.48(12)
F15A P10 F13A 91.0(3)
F16 P10 F13A 107.9(3)
F14A P10 F13A 173.4(2)
F13 P10 F13A 13.8(2)
F11 P10 F13A 91.04(18)
F12 P10 F13A 89.02(18)
F15A P10 F14 70.0(3)
F16 P10 F14 90.6(2)
F14A P10 F14 25.48(16)
F13 P10 F14 174.0(2)
F11 P10 F14 91.55(14)
F12 P10 F14 88.56(14)
F13A P10 F14 161.0(2)
F15A P10 F15 16.7(2)
F16 P10 F15 175.2(2)
F14A P10 F15 110.6(2)
F13 P10 F15 89.2(2)
F11 P10 F15 87.92(15)
F12 P10 F15 92.60(16)
F13A P10 F15 75.4(2)
F14 P10 F15 85.8(2)
F15A P10 F16A 176.6(3)
F16 P10 F16A 24.49(18)
F14A P10 F16A 87.4(2)
F13 P10 F16A 72.7(2)
F11 P10 F16A 84.40(15)
F12 P10 F16A 95.08(16)
F13A P10 F16A 86.3(2)
F14 P10 F16A 112.7(2)
F15 P10 F16A 160.0(2)
F22 P20 F23 91.02(12)
F22 P20 F25 91.28(12)
F23 P20 F25 90.86(11)
F22 P20 F26 90.10(11)
F23 P20 F26 89.61(10)
F25 P20 F26 178.53(13)
F22 P20 F21 178.82(14)
F23 P20 F21 89.93(12)
F25 P20 F21 89.42(11)
F26 P20 F21 89.19(12)
F22 P20 F24 90.03(11)
F23 P20 F24 178.86(12)
F25 P20 F24 89.58(10)
F26 P20 F24 89.93(11)
F21 P20 F24 89.02(11)

loop_
_geom_bond_atom_site_label_1
_geom_bond_atom_site_label_2
_geom_bond_distance
Ru1 N1 2.090(2)
Ru1 N12 2.094(2)
Ru1 N13 2.121(2)
Ru1 C29 2.211(2)
Ru1 C30 2.211(2)
Ru1 C26 2.218(2)
Ru1 C27 2.218(2)
Ru1 C31 2.225(2)
Ru1 C28 2.228(3)
N1 C6 1.354(3)
N1 C2 1.357(3)
C2 C3 1.378(4)
C2 H2A 0.9500
C3 C4 1.378(4)
C3 H3A 0.9500
C4 N5 1.344(4)
C4 H4A 0.9500
N5 C6 1.321(3)
C6 C7 1.479(3)
C7 N8 1.332(3)
C7 N12 1.350(3)
N8 C9 1.344(3)
C9 C10 1.370(4)
C9 H9A 0.9500
C10 C11 1.381(4)
C10 H10A 0.9500
C11 N12 1.352(3)
C11 H11A 0.9500
N13 C18 1.348(3)
N13 C14 1.356(3)
C14 C15 1.379(4)
C14 H14A 0.9500
C15 C16 1.389(4)
C15 H15A 0.9500
C16 C17 1.394(4)
C16 C19 1.514(4)
C17 C18 1.374(4)
C17 H17A 0.9500
C18 H18A 0.9500
C19 C20 1.518(4)
C19 H19A 0.9900
C19 H19B 0.9900
C20 C21 1.390(4)
C20 C25 1.394(4)
C21 C22 1.398(4)
C21 H21A 0.9500
C22 C23 1.371(4)
C22 H22A 0.9500
C23 C24 1.376(4)
C23 H23B 0.9500
C24 C25 1.391(4)
C24 H24A 0.9500
C25 H25A 0.9500
C26 C27 1.403(4)
C26 C31 1.436(4)
C27 C28 1.442(3)
C28 C29 1.408(4)
C28 C35 1.498(4)
C29 C30 1.431(4)
C30 C31 1.412(4)
C31 C32 1.515(4)
C32 C33 1.518(4)
C32 C34 1.542(4)
C32 H32A 1.0000
C33 H33A 0.9800
C33 H33B 0.9800
C33 H33C 0.9800
C34 H34A 0.9800
C34 H34B 0.9800
C34 H34C 0.9800
C35 H35A 0.9800
C35 H35B 0.9800
C35 H35C 0.9800
P10 F15A 1.500(5)
P10 F16 1.528(4)
P10 F14A 1.566(4)
P10 F13 1.566(5)
P10 F11 1.5943(17)
P10 F12 1.6075(18)
P10 F13A 1.635(5)
P10 F14 1.647(4)
P10 F15 1.675(4)
P10 F16A 1.686(4)
P20 F22 1.582(2)
P20 F23 1.588(2)
P20 F25 1.5901(19)
P20 F26 1.5952(19)
P20 F21 1.605(2)
P20 F24 1.612(2)

loop_
_geom_hbond_atom_site_label_D
_geom_hbond_atom_site_label_H
_geom_hbond_atom_site_label_A
_geom_hbond_distance_DH
_geom_hbond_distance_HA
_geom_hbond_distance_DA
_geom_hbond_angle_DHA
_geom_hbond_site_symmetry_A
C11 H11A F12 0.95 2.39 3.281(3) 155.9 .
C2 H2A F24 0.95 2.43 3.352(3) 162.9 5_666
C14 H14A F21 0.95 2.42 3.287(3) 151.8 5_666
